data_4133932
loop_
_publ_author_name
'Jin, Shengfei'
'Dang, Hang T.'
'Haug, Graham C.'
'He, Ru'
'Nguyen, Viet D.'
'Nguyen, Vu T.'
'Arman, Hadi D.'
'Schanze, Kirk S.'
'Larionov, Oleg V.'

_publ_section_title
;
 Visible Light-Induced Borylation of C-O, C-N, and C-X Bonds.
;
_journal_issue 3
_journal_name_full 'Journal of the American Chemical Society'
_journal_page_first 1603
_journal_page_last 1613
_journal_paper_doi 10.1021/jacs.9b12519
_journal_volume 142
_journal_year 2020
_chemical_formula_moiety 'C17 H26 B N O4'
_chemical_formula_sum 'C17 H26 B N O4'
_chemical_formula_weight 319.20
_space_group_crystal_system orthorhombic
_space_group_IT_number 33
_space_group_name_Hall 'P 2c -2n'
_space_group_name_H-M_alt 'P n a 21'
_atom_sites_solution_hydrogens mixed
_atom_sites_solution_primary dual
_audit_creation_date 2019-09-17
_audit_creation_method
;
Olex2 1.2
(compiled 2018.05.29 svn.r3508 for OlexSys, GUI svn.r5506)
;
_cell_angle_alpha 90
_cell_angle_beta 90
_cell_angle_gamma 90
_cell_formula_units_Z 4
_cell_length_a 10.0080(3)
_cell_length_b 19.8705(8)
_cell_length_c 9.1491(2)
_cell_measurement_reflns_used 10069
_cell_measurement_temperature 100(2)
_cell_measurement_theta_max 28.8890
_cell_measurement_theta_min 2.8820
_cell_volume 1819.43(10)
_computing_cell_refinement 'CrysAlisPro 1.171.40.59a (Rigaku OD, 2019)'
_computing_data_collection 'CrysAlisPro 1.171.40.59a (Rigaku OD, 2019)'
_computing_data_reduction 'CrysAlisPro 1.171.40.59a (Rigaku OD, 2019)'
_computing_molecular_graphics 'Olex2 (Dolomanov et al., 2009)'
_computing_publication_material 'Olex2 (Dolomanov et al., 2009)'
_computing_structure_refinement 'ShelXL (Sheldrick, 2015)'
_computing_structure_solution 'ShelXT (Sheldrick, 2015)'
_diffrn_ambient_temperature 100(2)
_diffrn_detector 'CCD plate'
_diffrn_measured_fraction_theta_full 0.999
_diffrn_measured_fraction_theta_max 0.999
_diffrn_measurement_details
;
List of Runs (angles in degrees, time in seconds):

  # Type    Start    End  Width  t~exp~   \w     \q     \k     \f   Frames
--------------------------------------------------------------------------
  1  \w    -50.00  82.00   1.00   58.00    --   -7.70  17.00  48.00  132
  2  \w    -21.00  94.00   1.00   58.00    --    4.20  38.00 -30.00  115
  3  \w    -97.00  18.00   1.00   58.00    --   -7.70 -38.00  90.00  115
  4  \w    -38.00  82.00   1.00   58.00    --   -7.70  57.00-150.00  120
;
_diffrn_measurement_device 'four-circle diffractometer'
_diffrn_measurement_device_type 'XtaLAB AFC12 (RCD3): Kappa single'
_diffrn_measurement_method '\w scans'
_diffrn_orient_matrix_type 'CrysAlisPro convention (1999,Acta A55,543-557)'
_diffrn_orient_matrix_UB_11 0.0163755000
_diffrn_orient_matrix_UB_12 0.0293817000
_diffrn_orient_matrix_UB_13 0.0402944000
_diffrn_orient_matrix_UB_21 -0.0009414000
_diffrn_orient_matrix_UB_22 0.0190868000
_diffrn_orient_matrix_UB_23 -0.0654277000
_diffrn_orient_matrix_UB_31 -0.0689901000
_diffrn_orient_matrix_UB_32 0.0066821000
_diffrn_orient_matrix_UB_33 0.0104288000
_diffrn_radiation_monochromator mirror
_diffrn_radiation_probe x-ray
_diffrn_radiation_type MoK\a
_diffrn_radiation_wavelength 0.71073
_diffrn_reflns_av_R_equivalents 0.0466
_diffrn_reflns_av_unetI/netI 0.0269
_diffrn_reflns_Laue_measured_fraction_full 0.999
_diffrn_reflns_Laue_measured_fraction_max 0.999
_diffrn_reflns_limit_h_max 12
_diffrn_reflns_limit_h_min -12
_diffrn_reflns_limit_k_max 24
_diffrn_reflns_limit_k_min -24
_diffrn_reflns_limit_l_max 11
_diffrn_reflns_limit_l_min -11
_diffrn_reflns_number 24611
_diffrn_reflns_point_group_measured_fraction_full 0.999
_diffrn_reflns_point_group_measured_fraction_max 0.992
_diffrn_reflns_theta_full 25.242
_diffrn_reflns_theta_max 25.998
_diffrn_reflns_theta_min 2.279
_diffrn_source 'Rotating-anode X-ray tube'
_diffrn_source_type 'Rigaku (Mo) X-ray Source'
_exptl_absorpt_coefficient_mu 0.081
_exptl_absorpt_correction_T_max 1.00000
_exptl_absorpt_correction_T_min 0.87033
_exptl_absorpt_correction_type multi-scan
_exptl_absorpt_process_details
;
CrysAlisPro 1.171.40.59a (Rigaku Oxford Diffraction, 2019)
Empirical absorption correction using spherical harmonics,
 implemented in SCALE3 ABSPACK scaling algorithm.
;
_exptl_crystal_colour 'clear colourless'
_exptl_crystal_colour_lustre clear
_exptl_crystal_colour_primary colourless
_exptl_crystal_density_diffrn 1.165
_exptl_crystal_description plate
_exptl_crystal_F_000 688
_exptl_crystal_size_max 0.37
_exptl_crystal_size_mid 0.17
_exptl_crystal_size_min 0.03
_refine_diff_density_max 0.151
_refine_diff_density_min -0.194
_refine_diff_density_rms 0.033
_refine_ls_abs_structure_details
;

;
_refine_ls_extinction_method none
_refine_ls_goodness_of_fit_ref 1.090
_refine_ls_hydrogen_treatment mixed
_refine_ls_matrix_type full
_refine_ls_number_parameters 218
_refine_ls_number_reflns 3561
_refine_ls_number_restraints 1
_refine_ls_restrained_S_all 1.090
_refine_ls_R_factor_all 0.0361
_refine_ls_R_factor_gt 0.0347
_refine_ls_shift/su_max 0.000
_refine_ls_shift/su_mean 0.000
_refine_ls_structure_factor_coef Fsqd
_refine_ls_weighting_details 'w=1/[\s^2^(Fo^2^)+(0.0388P)^2^+0.3400P] where P=(Fo^2^+2Fc^2^)/3'
_refine_ls_weighting_scheme calc
_refine_ls_wR_factor_gt 0.0785
_refine_ls_wR_factor_ref 0.0792
_reflns_Friedel_coverage 0.861
_reflns_Friedel_fraction_full 0.999
_reflns_Friedel_fraction_max 0.983
_reflns_number_gt 3472
_reflns_number_total 3561
_reflns_threshold_expression 'I > 2\s(I)'
_cod_data_source_file cd1916b.cif
_cod_data_source_block cd1916b
_cod_depositor_comments 'Adding full bibliography for 4133912--4133933.cif.'
_cod_database_code 4133932
_shelx_shelxl_version_number 2016/6
_chemical_oxdiff_formula N1C12H12B2O2
_chemical_oxdiff_usercomment 251-4
_shelx_space_group_comment
;
The symmetry employed for this shelxl refinement is uniquely defined
by the following loop, which should always be used as a source of
symmetry information in preference to the above space-group names.
They are only intended as comments.
;
_shelx_estimated_absorpt_t_max 0.998
_shelx_estimated_absorpt_t_min 0.971
_reflns_odcompleteness_completeness 99.81
_reflns_odcompleteness_iscentric 1
_reflns_odcompleteness_theta 26.32
_olex2_refinement_description
;
1. Fixed Uiso
 At 1.2 times of:
  All C(H) groups
 At 1.5 times of:
  All C(H,H,H) groups
2.a Aromatic/amide H refined with riding coordinates:
 C2(H2), C5(H5), C3(H3), C6(H6)
2.b Idealised Me refined as rotating group:
 C15(H15A,H15B,H15C), C16(H16A,H16B,H16C), C17(H17A,H17B,H17C), C11(H11A,H11B,
 H11C), C9(H9A,H9B,H9C), C12(H12A,H12B,H12C), C10(H10A,H10B,H10C)
;
_olex2_exptl_crystal_mounting_method 'nylon loop'
_olex2_submission_special_instructions 'No special instructions were received'
_oxdiff_exptl_absorpt_empirical_details
;
Empirical correction (ABSPACK) includes:
- Absorption correction using spherical harmonics
- Frame scaling
;
_oxdiff_exptl_absorpt_empirical_full_max 1.074
_oxdiff_exptl_absorpt_empirical_full_min 0.931

loop_
_space_group_symop_operation_xyz
'x, y, z'
'-x, -y, z+1/2'
'x+1/2, -y+1/2, z'
'-x+1/2, y+1/2, z+1/2'

loop_
_atom_site_label
_atom_site_type_symbol
_atom_site_fract_x
_atom_site_fract_y
_atom_site_fract_z
_atom_site_U_iso_or_equiv
_atom_site_adp_type
_atom_site_occupancy
_atom_site_site_symmetry_order
_atom_site_calc_flag
_atom_site_refinement_flags_posn
O3 O 0.60066(14) 0.22096(7) 0.76474(16) 0.0190(3) Uani 1 1 d .
O4 O 0.77603(13) 0.21193(7) 0.92186(16) 0.0177(3) Uani 1 1 d .
O2 O 0.60420(14) 0.42738(8) 0.11982(15) 0.0193(3) Uani 1 1 d .
O1 O 0.83068(15) 0.43738(8) 0.09234(18) 0.0265(4) Uani 1 1 d .
N1 N 0.80715(17) 0.26468(9) 0.71276(19) 0.0165(4) Uani 1 1 d .
C13 C 0.71664(19) 0.23134(10) 0.7968(2) 0.0146(4) Uani 1 1 d .
C2 C 0.6425(2) 0.33805(11) 0.3845(2) 0.0172(4) Uani 1 1 d .
H2 H 0.556798 0.339990 0.340126 0.021 Uiso 1 1 calc R
C5 C 0.8896(2) 0.33285(11) 0.5170(2) 0.0178(4) Uani 1 1 d .
H5 H 0.974951 0.331675 0.562359 0.021 Uiso 1 1 calc R
C4 C 0.7821(2) 0.29915(10) 0.5806(2) 0.0146(4) Uani 1 1 d .
C1 C 0.7486(2) 0.37177(10) 0.3175(2) 0.0166(4) Uani 1 1 d .
C3 C 0.6572(2) 0.30199(11) 0.5127(2) 0.0172(4) Uani 1 1 d .
H3 H 0.582861 0.279291 0.554373 0.021 Uiso 1 1 calc R
C14 C 0.6965(2) 0.17699(11) 1.0369(2) 0.0179(5) Uani 1 1 d .
C6 C 0.8720(2) 0.36805(11) 0.3877(2) 0.0180(4) Uani 1 1 d .
H6 H 0.946542 0.390405 0.345539 0.022 Uiso 1 1 calc R
C15 C 0.5777(2) 0.21964(12) 1.0819(2) 0.0236(5) Uani 1 1 d .
H15A H 0.606272 0.266475 1.094246 0.035 Uiso 1 1 calc GR
H15B H 0.541526 0.202762 1.174447 0.035 Uiso 1 1 calc GR
H15C H 0.508670 0.217228 1.006170 0.035 Uiso 1 1 calc GR
C7 C 0.7716(2) 0.48360(12) -0.0138(3) 0.0245(5) Uani 1 1 d .
C8 C 0.6249(2) 0.45727(11) -0.0249(2) 0.0194(5) Uani 1 1 d .
C16 C 0.6563(2) 0.10800(12) 0.9812(3) 0.0262(5) Uani 1 1 d .
H16A H 0.600409 0.113020 0.893912 0.039 Uiso 1 1 calc GR
H16B H 0.605942 0.084256 1.057180 0.039 Uiso 1 1 calc GR
H16C H 0.736603 0.082167 0.956447 0.039 Uiso 1 1 calc GR
C17 C 0.7967(2) 0.17162(13) 1.1616(2) 0.0252(5) Uani 1 1 d .
H17A H 0.877276 0.148518 1.127145 0.038 Uiso 1 1 calc GR
H17B H 0.756961 0.146056 1.242237 0.038 Uiso 1 1 calc GR
H17C H 0.820328 0.216831 1.195722 0.038 Uiso 1 1 calc GR
C11 C 0.5207(3) 0.51119(13) -0.0500(3) 0.0323(6) Uani 1 1 d .
H11A H 0.431793 0.490584 -0.052275 0.048 Uiso 1 1 calc GR
H11B H 0.538122 0.533722 -0.143324 0.048 Uiso 1 1 calc GR
H11C H 0.524786 0.544206 0.029490 0.048 Uiso 1 1 calc GR
C9 C 0.7829(3) 0.55311(13) 0.0526(3) 0.0384(7) Uani 1 1 d .
H9A H 0.729606 0.555143 0.142401 0.058 Uiso 1 1 calc GR
H9B H 0.749684 0.586615 -0.017103 0.058 Uiso 1 1 calc GR
H9C H 0.876640 0.562603 0.075581 0.058 Uiso 1 1 calc GR
C12 C 0.6073(3) 0.40058(13) -0.1347(3) 0.0316(6) Uani 1 1 d .
H12A H 0.677144 0.366714 -0.119631 0.047 Uiso 1 1 calc GR
H12B H 0.614080 0.418676 -0.234093 0.047 Uiso 1 1 calc GR
H12C H 0.519368 0.379792 -0.121263 0.047 Uiso 1 1 calc GR
B1 B 0.7282(2) 0.41240(12) 0.1745(3) 0.0170(5) Uani 1 1 d .
C10 C 0.8497(2) 0.47925(15) -0.1564(3) 0.0357(6) Uani 1 1 d .
H10A H 0.939994 0.497010 -0.141384 0.054 Uiso 1 1 calc GR
H10B H 0.804163 0.505770 -0.231701 0.054 Uiso 1 1 calc GR
H10C H 0.855120 0.432169 -0.187695 0.054 Uiso 1 1 calc GR
H1 H 0.889(3) 0.2676(15) 0.746(4) 0.043 Uiso 1 1 d R

loop_
_atom_site_aniso_label
_atom_site_aniso_U_11
_atom_site_aniso_U_22
_atom_site_aniso_U_33
_atom_site_aniso_U_23
_atom_site_aniso_U_13
_atom_site_aniso_U_12
O3 0.0135(7) 0.0295(9) 0.0139(7) 0.0052(6) -0.0027(6) -0.0030(6)
O4 0.0132(7) 0.0287(8) 0.0111(7) 0.0071(6) -0.0018(6) -0.0028(6)
O2 0.0212(8) 0.0259(8) 0.0109(7) 0.0057(6) -0.0011(6) 0.0006(6)
O1 0.0211(8) 0.0360(9) 0.0224(8) 0.0160(7) -0.0004(7) 0.0001(7)
N1 0.0110(8) 0.0260(10) 0.0125(9) 0.0037(7) -0.0031(7) -0.0009(7)
C13 0.0152(11) 0.0182(10) 0.0105(10) -0.0006(8) -0.0019(8) 0.0016(7)
C2 0.0147(9) 0.0218(10) 0.0150(10) 0.0010(9) -0.0039(8) 0.0016(8)
C5 0.0129(9) 0.0234(11) 0.0171(11) 0.0006(9) -0.0025(8) 0.0003(8)
C4 0.0172(10) 0.0149(10) 0.0117(10) -0.0005(8) -0.0007(8) -0.0001(8)
C1 0.0213(10) 0.0160(10) 0.0126(10) 0.0005(8) 0.0011(8) 0.0026(8)
C3 0.0153(10) 0.0235(11) 0.0128(10) 0.0041(9) 0.0006(8) -0.0029(8)
C14 0.0169(10) 0.0241(11) 0.0126(10) 0.0073(8) 0.0007(8) -0.0027(8)
C6 0.0160(10) 0.0205(10) 0.0175(11) 0.0040(8) 0.0025(9) -0.0017(8)
C15 0.0224(11) 0.0356(13) 0.0128(11) 0.0041(9) 0.0032(9) 0.0036(10)
C7 0.0274(12) 0.0277(12) 0.0182(11) 0.0106(10) -0.0041(10) 0.0007(9)
C8 0.0237(11) 0.0229(11) 0.0117(10) 0.0069(9) -0.0006(9) 0.0010(9)
C16 0.0272(11) 0.0285(12) 0.0229(12) 0.0065(10) 0.0003(10) -0.0019(10)
C17 0.0212(11) 0.0390(14) 0.0154(11) 0.0114(10) -0.0014(9) -0.0021(10)
C11 0.0355(13) 0.0370(14) 0.0243(13) 0.0104(11) -0.0010(11) 0.0108(11)
C9 0.0558(17) 0.0325(14) 0.0269(14) 0.0096(11) -0.0083(12) -0.0126(13)
C12 0.0478(15) 0.0299(13) 0.0169(11) -0.0002(10) -0.0024(11) -0.0015(11)
B1 0.0207(12) 0.0155(11) 0.0149(13) 0.0015(9) 0.0003(9) 0.0012(9)
C10 0.0347(14) 0.0458(16) 0.0265(14) 0.0183(12) 0.0083(11) 0.0045(11)

loop_
_atom_type_symbol
_atom_type_description
_atom_type_scat_dispersion_real
_atom_type_scat_dispersion_imag
_atom_type_scat_source
C C 0.0033 0.0016 'International Tables Vol C Tables 4.2.6.8 and 6.1.1.4'
H H 0.0000 0.0000 'International Tables Vol C Tables 4.2.6.8 and 6.1.1.4'
B B 0.0013 0.0007 'International Tables Vol C Tables 4.2.6.8 and 6.1.1.4'
N N 0.0061 0.0033 'International Tables Vol C Tables 4.2.6.8 and 6.1.1.4'
O O 0.0106 0.0060 'International Tables Vol C Tables 4.2.6.8 and 6.1.1.4'

loop_
_geom_angle_atom_site_label_1
_geom_angle_atom_site_label_2
_geom_angle_atom_site_label_3
_geom_angle
C13 O4 C14 119.87(15)
B1 O2 C8 106.86(16)
B1 O1 C7 106.85(17)
C13 N1 C4 127.01(17)
C13 N1 H1 117(2)
C4 N1 H1 116(2)
O3 C13 O4 125.33(18)
O3 C13 N1 125.65(18)
O4 C13 N1 109.02(16)
C1 C2 H2 118.7
C3 C2 H2 118.7
C3 C2 C1 122.68(19)
C4 C5 H5 120.0
C6 C5 H5 120.0
C6 C5 C4 120.05(19)
C5 C4 N1 116.97(18)
C5 C4 C3 119.05(18)
C3 C4 N1 123.98(18)
C2 C1 B1 121.28(19)
C6 C1 C2 116.47(18)
C6 C1 B1 122.24(19)
C2 C3 C4 119.55(19)
C2 C3 H3 120.2
C4 C3 H3 120.2
O4 C14 C15 110.47(17)
O4 C14 C16 109.00(17)
O4 C14 C17 102.15(15)
C15 C14 C17 110.57(18)
C16 C14 C15 112.83(18)
C16 C14 C17 111.30(19)
C5 C6 C1 122.19(19)
C5 C6 H6 118.9
C1 C6 H6 118.9
C14 C15 H15A 109.5
C14 C15 H15B 109.5
C14 C15 H15C 109.5
H15A C15 H15B 109.5
H15A C15 H15C 109.5
H15B C15 H15C 109.5
O1 C7 C8 102.32(16)
O1 C7 C9 106.06(19)
O1 C7 C10 108.99(18)
C9 C7 C8 113.7(2)
C9 C7 C10 110.9(2)
C10 C7 C8 114.1(2)
O2 C8 C7 102.10(16)
O2 C8 C11 109.06(18)
O2 C8 C12 106.28(17)
C11 C8 C7 114.86(19)
C11 C8 C12 110.2(2)
C12 C8 C7 113.60(19)
C14 C16 H16A 109.5
C14 C16 H16B 109.5
C14 C16 H16C 109.5
H16A C16 H16B 109.5
H16A C16 H16C 109.5
H16B C16 H16C 109.5
C14 C17 H17A 109.5
C14 C17 H17B 109.5
C14 C17 H17C 109.5
H17A C17 H17B 109.5
H17A C17 H17C 109.5
H17B C17 H17C 109.5
C8 C11 H11A 109.5
C8 C11 H11B 109.5
C8 C11 H11C 109.5
H11A C11 H11B 109.5
H11A C11 H11C 109.5
H11B C11 H11C 109.5
C7 C9 H9A 109.5
C7 C9 H9B 109.5
C7 C9 H9C 109.5
H9A C9 H9B 109.5
H9A C9 H9C 109.5
H9B C9 H9C 109.5
C8 C12 H12A 109.5
C8 C12 H12B 109.5
C8 C12 H12C 109.5
H12A C12 H12B 109.5
H12A C12 H12C 109.5
H12B C12 H12C 109.5
O2 B1 C1 122.74(19)
O1 B1 O2 113.59(19)
O1 B1 C1 123.7(2)
C7 C10 H10A 109.5
C7 C10 H10B 109.5
C7 C10 H10C 109.5
H10A C10 H10B 109.5
H10A C10 H10C 109.5
H10B C10 H10C 109.5

loop_
_geom_bond_atom_site_label_1
_geom_bond_atom_site_label_2
_geom_bond_distance
O3 C13 1.215(2)
O4 C13 1.346(2)
O4 C14 1.491(2)
O2 C8 1.466(2)
O2 B1 1.370(3)
O1 C7 1.462(3)
O1 B1 1.366(3)
N1 C13 1.360(3)
N1 C4 1.412(3)
N1 H1 0.87(3)
C2 H2 0.9500
C2 C1 1.397(3)
C2 C3 1.382(3)
C5 H5 0.9500
C5 C4 1.394(3)
C5 C6 1.385(3)
C4 C3 1.397(3)
C1 C6 1.394(3)
C1 B1 1.551(3)
C3 H3 0.9500
C14 C15 1.517(3)
C14 C16 1.517(3)
C14 C17 1.523(3)
C6 H6 0.9500
C15 H15A 0.9800
C15 H15B 0.9800
C15 H15C 0.9800
C7 C8 1.562(3)
C7 C9 1.513(4)
C7 C10 1.523(3)
C8 C11 1.512(3)
C8 C12 1.520(3)
C16 H16A 0.9800
C16 H16B 0.9800
C16 H16C 0.9800
C17 H17A 0.9800
C17 H17B 0.9800
C17 H17C 0.9800
C11 H11A 0.9800
C11 H11B 0.9800
C11 H11C 0.9800
C9 H9A 0.9800
C9 H9B 0.9800
C9 H9C 0.9800
C12 H12A 0.9800
C12 H12B 0.9800
C12 H12C 0.9800
C10 H10A 0.9800
C10 H10B 0.9800
C10 H10C 0.9800
